data_2208863
loop_
_publ_author_name
'Qu, Yang'
'Peng, Jian-Jun'

_publ_section_title
;
 Tetraamminebis(4-nitrobenzoato-\k<i>O</i>)copper(II)
;
_journal_coeditor_code DN2011
_journal_issue 5
_journal_name_full 'Acta Crystallographica Section E'
_journal_page_first m952
_journal_page_last m953
_journal_paper_doi 10.1107/S1600536806011081
_journal_volume 62
_journal_year 2006
_chemical_formula_iupac '[Cu (C7 H4 N O4)2 (N H3)4]'
_chemical_formula_moiety 'C14 H20 Cu N6 O8'
_chemical_formula_sum 'C14 H20 Cu N6 O8'
_chemical_formula_weight 463.90
_chemical_name_systematic
;
[Tetraamminebis(4-nitrobenzoate-\kO)copper(II)]
;
_space_group_IT_number 2
_symmetry_cell_setting triclinic
_symmetry_space_group_name_Hall '-P 1'
_symmetry_space_group_name_H-M 'P -1'
_atom_sites_solution_hydrogens geom
_atom_sites_solution_primary direct
_atom_sites_solution_secondary difmap
_audit_creation_method SHELXL-97
_cell_angle_alpha 83.8640(10)
_cell_angle_beta 74.8350(10)
_cell_angle_gamma 79.8670(10)
_cell_formula_units_Z 2
_cell_length_a 7.2429(6)
_cell_length_b 10.6794(9)
_cell_length_c 12.6156(11)
_cell_measurement_reflns_used 2000
_cell_measurement_temperature 298(2)
_cell_measurement_theta_max 24.5
_cell_measurement_theta_min 2.0
_cell_volume 925.24(14)
_computing_cell_refinement 'SAINT (Siemens, 1996)'
_computing_data_collection 'SMART (Siemens, 1996)'
_computing_data_reduction SAINT
_computing_molecular_graphics 'ORTEP-3 for Windows (Farrugia, 1997) and PLATON (Spek, 2003)'
_computing_publication_material SHELXL97
_computing_structure_refinement 'SHELXL97 (Sheldrick, 1997)'
_computing_structure_solution 'SHELXS97 (Sheldrick, 1997)'
_diffrn_ambient_temperature 298(2)
_diffrn_measured_fraction_theta_full 0.980
_diffrn_measured_fraction_theta_max 0.980
_diffrn_measurement_device_type 'Siemens SMART CCD area-detector'
_diffrn_measurement_method '\f and \w scans'
_diffrn_radiation_monochromator graphite
_diffrn_radiation_source 'fine-focus sealed tube'
_diffrn_radiation_type MoK\a
_diffrn_radiation_wavelength 0.71073
_diffrn_reflns_av_R_equivalents 0.0243
_diffrn_reflns_av_sigmaI/netI 0.0426
_diffrn_reflns_limit_h_max 8
_diffrn_reflns_limit_h_min -8
_diffrn_reflns_limit_k_max 12
_diffrn_reflns_limit_k_min -12
_diffrn_reflns_limit_l_max 14
_diffrn_reflns_limit_l_min -14
_diffrn_reflns_number 5762
_diffrn_reflns_theta_full 25.00
_diffrn_reflns_theta_max 25.00
_diffrn_reflns_theta_min 1.68
_diffrn_standards_decay_% 0
_diffrn_standards_number 0
_exptl_absorpt_coefficient_mu 1.239
_exptl_absorpt_correction_T_max 0.790
_exptl_absorpt_correction_T_min 0.701
_exptl_absorpt_correction_type multi-scan
_exptl_absorpt_process_details '(SADABS; Sheldrick, 1996)'
_exptl_crystal_colour 'Dark blue'
_exptl_crystal_density_diffrn 1.665
_exptl_crystal_density_method 'not measured'
_exptl_crystal_description Block
_exptl_crystal_F_000 478
_exptl_crystal_size_max 0.28
_exptl_crystal_size_mid 0.23
_exptl_crystal_size_min 0.19
_refine_diff_density_max 0.553
_refine_diff_density_min -0.328
_refine_ls_extinction_method none
_refine_ls_goodness_of_fit_ref 1.027
_refine_ls_hydrogen_treatment constr
_refine_ls_matrix_type full
_refine_ls_number_parameters 266
_refine_ls_number_reflns 3204
_refine_ls_number_restraints 0
_refine_ls_restrained_S_all 1.027
_refine_ls_R_factor_all 0.0516
_refine_ls_R_factor_gt 0.0419
_refine_ls_shift/su_max 0.001
_refine_ls_shift/su_mean 0.000
_refine_ls_structure_factor_coef Fsqd
_refine_ls_weighting_details 'calc w=1/[\s^2^(Fo^2^)+(0.0636P)^2^] where P=(Fo^2^+2Fc^2^)/3'
_refine_ls_weighting_scheme calc
_refine_ls_wR_factor_gt 0.1017
_refine_ls_wR_factor_ref 0.1072
_reflns_number_gt 2668
_reflns_number_total 3204
_reflns_threshold_expression I>2\s(I)
_cod_data_source_file dn2011.cif
_cod_data_source_block I
_cod_depositor_comments
;
The following automatic conversions were performed:
'_symmetry_cell_setting' value 'Triclinic' changed to 'triclinic'
according to '/home/saulius/struct/CIF-dictionaries/cif_core.dic'
dictionary named 'cif_core.dic' version 2.4.1 from 2010-06-29.

Automatic conversion script
Id: cif_fix_enum 1527 2010-12-29 10:47:43Z saulius 

The following automatic conversions were performed:

'_symmetry_cell_setting' value 'Triclinic' changed to 'triclinic'
according to /home/saulius/struct/CIF-dictionaries/cif_core.dic
dictionary named 'cif_core.dic' version 2.4.1 from 2010-06-29.

Automatic conversion script
Id: cif_fix_values 1715 2011-07-08 13:25:40Z adriana 
;
_cod_original_sg_symbol_H-M p-1
_cod_database_code 2208863
_cod_database_fobs_code 2208863

loop_
_symmetry_equiv_pos_as_xyz
'x, y, z'
'-x, -y, -z'

loop_
_atom_site_type_symbol
_atom_site_label
_atom_site_fract_x
_atom_site_fract_y
_atom_site_fract_z
_atom_site_U_iso_or_equiv
_atom_site_adp_type
_atom_site_calc_flag
_atom_site_refinement_flags
_atom_site_occupancy
Cu Cu1 0.16253(5) 0.49339(3) 0.24855(3) 0.02955(15) Uani d . 1
C C1 0.2487(4) 0.9275(3) -0.0865(3) 0.0335(7) Uani d . 1
H H1 0.2427 0.8649 -0.1309 0.040 Uiso calc R 1
C C2 0.2222(4) 0.9036(3) 0.0255(2) 0.0308(7) Uani d . 1
C C3 0.2316(4) 0.9933(3) 0.0934(3) 0.0347(7) Uani d . 1
H H3 0.2142 0.9738 0.1686 0.042 Uiso calc R 1
C C4 0.2673(4) 1.1128(3) 0.0481(2) 0.0310(7) Uani d . 1
H H4 0.2738 1.1745 0.0931 0.037 Uiso calc R 1
C C5 0.2940(4) 1.1414(3) -0.0654(2) 0.0273(6) Uani d . 1
C C6 0.2845(4) 1.0476(3) -0.1309(2) 0.0301(7) Uani d . 1
H H6 0.3026 1.0658 -0.2063 0.036 Uiso calc R 1
C C7 0.3355(4) 1.2718(3) -0.1168(2) 0.0304(7) Uani d . 1
C C8 0.1253(4) 0.2461(3) 0.4134(2) 0.0284(7) Uani d . 1
C C9 0.1920(4) 0.1144(3) 0.4609(2) 0.0244(6) Uani d . 1
C C10 0.3201(4) 0.0252(3) 0.3935(2) 0.0290(7) Uani d . 1
H H10 0.3685 0.0481 0.3194 0.035 Uiso calc R 1
C C11 0.3765(4) -0.0962(3) 0.4345(2) 0.0301(7) Uani d . 1
H H11 0.4600 -0.1561 0.3890 0.036 Uiso calc R 1
C C12 0.3056(4) -0.1264(3) 0.5449(2) 0.0294(7) Uani d . 1
C C13 0.1795(4) -0.0408(3) 0.6147(2) 0.0298(7) Uani d . 1
H H13 0.1332 -0.0641 0.6889 0.036 Uiso calc R 1
C C14 0.1234(4) 0.0803(3) 0.5720(2) 0.0288(6) Uani d . 1
H H14 0.0391 0.1395 0.6179 0.035 Uiso calc R 1
O O1 0.2038(3) 0.2752(2) 0.31599(18) 0.0454(6) Uani d . 1
O O2 -0.0059(3) 0.3161(2) 0.47609(18) 0.0440(6) Uani d . 1
O O3 0.4765(4) -0.3304(2) 0.5283(2) 0.0558(7) Uani d . 1
O O4 0.3052(4) -0.2801(2) 0.6894(2) 0.0525(7) Uani d . 1
O O5 0.3287(4) 1.3558(2) -0.05357(19) 0.0533(7) Uani d . 1
O O6 0.3700(4) 1.2877(2) -0.21920(18) 0.0456(6) Uani d . 1
O O7 0.1484(4) 0.7578(2) 0.1734(2) 0.0637(8) Uani d . 1
O O8 0.1759(4) 0.6967(2) 0.0121(2) 0.0616(7) Uani d . 1
N N1 0.3661(4) -0.2543(2) 0.5909(2) 0.0374(6) Uani d . 1
N N2 0.1800(4) 0.7766(3) 0.0738(3) 0.0418(7) Uani d . 1
N N3 0.0168(4) 0.4446(3) 0.1455(2) 0.0399(6) Uani d . 1
H H3A -0.0523 0.3840 0.1790 0.060 Uiso calc R 1
H H3B 0.1009 0.4157 0.0849 0.060 Uiso calc R 1
H H3C -0.0620 0.5127 0.1276 0.060 Uiso calc R 1
N N4 -0.0953(4) 0.5581(2) 0.3484(2) 0.0357(6) Uani d . 1
H H4A -0.0782 0.6087 0.3956 0.054 Uiso calc R 1
H H4B -0.1490 0.4924 0.3855 0.054 Uiso calc R 1
H H4C -0.1726 0.6018 0.3084 0.054 Uiso calc R 1
N N5 0.3065(4) 0.5602(2) 0.3426(2) 0.0355(6) Uani d . 1
H H5A 0.2244 0.6141 0.3886 0.053 Uiso calc R 1
H H5B 0.3993 0.6004 0.2995 0.053 Uiso calc R 1
H H5C 0.3593 0.4953 0.3810 0.053 Uiso calc R 1
N N6 0.4214(4) 0.4381(2) 0.1447(2) 0.0369(6) Uani d . 1
H H6A 0.4034 0.4068 0.0862 0.055 Uiso calc R 1
H H6B 0.4914 0.3784 0.1789 0.055 Uiso calc R 1
H H6C 0.4837 0.5048 0.1232 0.055 Uiso calc R 1

loop_
_atom_site_aniso_label
_atom_site_aniso_U_11
_atom_site_aniso_U_22
_atom_site_aniso_U_33
_atom_site_aniso_U_12
_atom_site_aniso_U_13
_atom_site_aniso_U_23
Cu1 0.0318(2) 0.0296(2) 0.0251(2) -0.00383(16) -0.00345(15) -0.00262(15)
C1 0.0346(17) 0.0293(17) 0.0373(18) -0.0053(13) -0.0091(14) -0.0045(13)
C2 0.0243(15) 0.0265(16) 0.0399(18) -0.0027(12) -0.0081(13) 0.0038(13)
C3 0.0322(17) 0.0403(19) 0.0282(16) -0.0047(14) -0.0047(13) 0.0047(14)
C4 0.0339(16) 0.0328(17) 0.0271(16) -0.0055(13) -0.0074(13) -0.0062(13)
C5 0.0217(14) 0.0291(16) 0.0305(16) -0.0024(12) -0.0058(12) -0.0033(12)
C6 0.0332(16) 0.0317(16) 0.0268(16) -0.0058(13) -0.0089(13) -0.0024(13)
C7 0.0274(16) 0.0311(17) 0.0327(18) -0.0064(13) -0.0062(13) -0.0015(13)
C8 0.0328(16) 0.0218(15) 0.0321(17) -0.0068(13) -0.0099(13) 0.0002(13)
C9 0.0243(14) 0.0241(15) 0.0259(15) -0.0049(12) -0.0078(11) -0.0010(12)
C10 0.0301(15) 0.0307(16) 0.0240(15) -0.0040(13) -0.0040(12) 0.0000(12)
C11 0.0279(15) 0.0290(16) 0.0320(16) -0.0008(13) -0.0057(12) -0.0061(13)
C12 0.0311(16) 0.0231(15) 0.0376(17) -0.0046(13) -0.0169(13) 0.0044(13)
C13 0.0345(16) 0.0322(16) 0.0236(15) -0.0096(13) -0.0074(12) 0.0022(12)
C14 0.0316(16) 0.0270(16) 0.0274(16) -0.0039(12) -0.0055(12) -0.0050(12)
O1 0.0576(15) 0.0319(13) 0.0330(13) 0.0008(11) 0.0040(11) 0.0073(10)
O2 0.0560(15) 0.0290(12) 0.0360(13) 0.0098(11) -0.0025(11) -0.0036(10)
O3 0.0712(18) 0.0323(13) 0.0592(17) 0.0146(13) -0.0221(14) -0.0046(12)
O4 0.0633(17) 0.0441(15) 0.0451(16) -0.0045(12) -0.0155(13) 0.0180(12)
O5 0.0822(19) 0.0384(14) 0.0388(14) -0.0267(13) 0.0000(13) -0.0100(11)
O6 0.0617(16) 0.0433(14) 0.0330(13) -0.0195(12) -0.0094(11) 0.0053(10)
O7 0.089(2) 0.0484(16) 0.0499(17) -0.0189(15) -0.0147(15) 0.0194(13)
O8 0.079(2) 0.0329(14) 0.0739(19) -0.0184(13) -0.0161(15) 0.0005(13)
N1 0.0415(16) 0.0310(15) 0.0437(17) -0.0052(13) -0.0209(13) 0.0054(13)
N2 0.0360(15) 0.0319(16) 0.0548(19) -0.0048(12) -0.0118(13) 0.0102(14)
N3 0.0452(16) 0.0372(15) 0.0395(16) -0.0059(13) -0.0146(13) -0.0031(12)
N4 0.0376(15) 0.0314(14) 0.0344(14) -0.0012(11) -0.0056(11) -0.0015(11)
N5 0.0395(15) 0.0339(15) 0.0325(14) -0.0027(12) -0.0099(12) -0.0016(11)
N6 0.0387(15) 0.0358(15) 0.0328(15) -0.0073(12) -0.0014(12) -0.0035(12)

loop_
_atom_type_symbol
_atom_type_description
_atom_type_scat_dispersion_real
_atom_type_scat_dispersion_imag
_atom_type_scat_source
C C 0.0033 0.0016 'International Tables Vol C Tables 4.2.6.8 and 6.1.1.4'
H H 0.0000 0.0000 'International Tables Vol C Tables 4.2.6.8 and 6.1.1.4'
N N 0.0061 0.0033 'International Tables Vol C Tables 4.2.6.8 and 6.1.1.4'
O O 0.0106 0.0060 'International Tables Vol C Tables 4.2.6.8 and 6.1.1.4'
Cu Cu 0.3201 1.2651 'International Tables Vol C Tables 4.2.6.8 and 6.1.1.4'

loop_
_geom_angle_atom_site_label_1
_geom_angle_atom_site_label_2
_geom_angle_atom_site_label_3
_geom_angle
N4 Cu1 N6 176.94(10)
N4 Cu1 N5 91.68(11)
N6 Cu1 N5 87.78(11)
N4 Cu1 N3 88.08(11)
N6 Cu1 N3 92.14(11)
N5 Cu1 N3 174.00(10)
N4 Cu1 O1 100.33(9)
N6 Cu1 O1 82.74(9)
N5 Cu1 O1 97.56(10)
N3 Cu1 O1 88.38(10)
C2 C1 C6 117.9(3)
C2 C1 H1 121.0
C6 C1 H1 121.0
C3 C2 C1 122.6(3)
C3 C2 N2 119.1(3)
C1 C2 N2 118.3(3)
C2 C3 C4 118.9(3)
C2 C3 H3 120.6
C4 C3 H3 120.6
C3 C4 C5 120.3(3)
C3 C4 H4 119.8
C5 C4 H4 119.8
C6 C5 C4 118.8(3)
C6 C5 C7 120.1(3)
C4 C5 C7 121.1(3)
C1 C6 C5 121.4(3)
C1 C6 H6 119.3
C5 C6 H6 119.3
O6 C7 O5 125.0(3)
O6 C7 C5 117.4(3)
O5 C7 C5 117.6(3)
O1 C8 O2 125.5(3)
O1 C8 C9 117.7(3)
O2 C8 C9 116.8(3)
C14 C9 C10 119.1(3)
C14 C9 C8 120.5(2)
C10 C9 C8 120.4(2)
C11 C10 C9 121.2(3)
C11 C10 H10 119.4
C9 C10 H10 119.4
C12 C11 C10 118.1(3)
C12 C11 H11 121.0
C10 C11 H11 121.0
C11 C12 C13 122.7(3)
C11 C12 N1 119.1(3)
C13 C12 N1 118.3(3)
C12 C13 C14 118.5(3)
C12 C13 H13 120.7
C14 C13 H13 120.7
C13 C14 C9 120.5(3)
C13 C14 H14 119.7
C9 C14 H14 119.7
C8 O1 Cu1 119.29(19)
O4 N1 O3 123.1(3)
O4 N1 C12 118.9(3)
O3 N1 C12 118.0(3)
O7 N2 O8 123.7(3)
O7 N2 C2 117.9(3)
O8 N2 C2 118.4(3)
Cu1 N3 H3A 109.5
Cu1 N3 H3B 109.5
H3A N3 H3B 109.5
Cu1 N3 H3C 109.5
H3A N3 H3C 109.5
H3B N3 H3C 109.5
Cu1 N4 H4A 109.5
Cu1 N4 H4B 109.5
H4A N4 H4B 109.5
Cu1 N4 H4C 109.5
H4A N4 H4C 109.5
H4B N4 H4C 109.5
Cu1 N5 H5A 109.5
Cu1 N5 H5B 109.5
H5A N5 H5B 109.5
Cu1 N5 H5C 109.5
H5A N5 H5C 109.5
H5B N5 H5C 109.5
Cu1 N6 H6A 109.5
Cu1 N6 H6B 109.5
H6A N6 H6B 109.5
Cu1 N6 H6C 109.5
H6A N6 H6C 109.5
H6B N6 H6C 109.5

loop_
_geom_bond_atom_site_label_1
_geom_bond_atom_site_label_2
_geom_bond_distance
Cu1 N4 2.013(2)
Cu1 N6 2.018(2)
Cu1 N5 2.023(3)
Cu1 N3 2.032(3)
Cu1 O1 2.389(2)
C1 C2 1.377(4)
C1 C6 1.383(4)
C1 H1 0.9300
C2 C3 1.373(4)
C2 N2 1.475(4)
C3 C4 1.380(4)
C3 H3 0.9300
C4 C5 1.401(4)
C4 H4 0.9300
C5 C6 1.387(4)
C5 C7 1.518(4)
C6 H6 0.9300
C7 O6 1.248(4)
C7 O5 1.249(4)
C8 O1 1.243(3)
C8 O2 1.254(4)
C8 C9 1.517(4)
C9 C14 1.391(4)
C9 C10 1.394(4)
C10 C11 1.378(4)
C10 H10 0.9300
C11 C12 1.376(4)
C11 H11 0.9300
C12 C13 1.380(4)
C12 N1 1.465(4)
C13 C14 1.381(4)
C13 H13 0.9300
C14 H14 0.9300
O3 N1 1.226(4)
O4 N1 1.224(3)
O7 N2 1.217(4)
O8 N2 1.224(4)
N3 H3A 0.8900
N3 H3B 0.8900
N3 H3C 0.8900
N4 H4A 0.8900
N4 H4B 0.8900
N4 H4C 0.8900
N5 H5A 0.8900
N5 H5B 0.8900
N5 H5C 0.8900
N6 H6A 0.8900
N6 H6B 0.8900
N6 H6C 0.8900

loop_
_geom_hbond_atom_site_label_D
_geom_hbond_atom_site_label_H
_geom_hbond_atom_site_label_A
_geom_hbond_site_symmetry_A
_geom_hbond_distance_DH
_geom_hbond_distance_HA
_geom_hbond_distance_DA
_geom_hbond_angle_DHA
N3 H3A O4 2_556 0.89 2.46 3.313(4) 160
N3 H3B O5 1_545 0.89 2.13 3.017(4) 173
N3 H3C O5 2_575 0.89 2.51 3.357(4) 160
N4 H4A O2 2_566 0.89 2.14 3.012(4) 165
N4 H4B O2 . 0.89 2.32 2.959(3) 128
N4 H4C O6 2_575 0.89 2.16 3.049(3) 177
N5 H5A O2 2_566 0.89 2.10 2.958(3) 161
N5 H5B O6 2_675 0.89 2.19 3.073(4) 170
N5 H5C O3 2_656 0.89 2.32 3.205(3) 175
N6 H6A O5 1_545 0.89 2.12 3.007(4) 172
N6 H6B O4 2_656 0.89 2.53 3.374(4) 159
N6 H6C O5 2_675 0.89 2.15 3.036(4) 170
